data_4344523
loop_
_publ_author_name
'Washecheck, D.M.'
'Reis, A.H.jr.'
'Peterson, S.'
'Williams, J.M.'

_publ_section_title
;
 Crystal and molecular structure by neutron diffraction of potassium
 tetracyanoplatinate(II) trihydrate, the starting product for partially
 oxidized conducting cyanoplatinate salts
;
_journal_name_full 'Inorganic Chemistry'
_journal_page_first 74
_journal_page_last 78
_journal_volume 15
_journal_year 1976
_chemical_formula_sum 'C4 H6 K2 N4 O3 Pt'
_chemical_name_systematic 'K2 (Pt (C N)4) (H2 O)3'
_space_group_IT_number 60
_symmetry_space_group_name_Hall '-P 2n 2ab'
_symmetry_space_group_name_H-M 'P b c n'
_cell_angle_alpha 90
_cell_angle_beta 90
_cell_angle_gamma 90
_cell_formula_units_Z 4
_cell_length_a 13.426
_cell_length_b 11.848
_cell_length_c 6.956
_cell_volume 1106.500
_citation_journal_id_ASTM INOCAJ
_cod_data_source_file Washecheck_INOCAJ_1976_1366.cif
_cod_data_source_block C4H6K2N4O3Pt1
_cod_original_cell_volume 1106.5
_cod_original_formula_sum 'C4 H6 K2 N4 O3 Pt1'
_cod_database_code 4344523

loop_
_symmetry_equiv_pos_as_xyz
x,y,z
-x+1/2,-y+1/2,z+1/2
x+1/2,-y+1/2,-z
-x,y,-z+1/2
-x,-y,-z
x-1/2,y-1/2,-z-1/2
-x-1/2,y-1/2,z
x,-y,z-1/2

loop_
_atom_site_label
_atom_site_type_symbol
_atom_site_fract_x
_atom_site_fract_y
_atom_site_fract_z
_atom_site_occupancy
_atom_site_U_iso_or_equiv
N2 N-3 0.2314 0.0384 -0.0262 1 0.0
C1 C+2 -0.0203 0.1665 0.0003 1 0.0
H1 H+1 0.0115 0.42 0.3507 1 0.0
O2 O-2 0.1987 0.2959 0.1809 1 0.0
N1 N-3 -0.0299 0.2637 0.0006 1 0.0
Pt1 Pt+2 0 0 0 1 0.0
O1 O-2 0 0.4706 0.25 1 0.0
H2 H+1 0.2189 0.3582 0.2593 1 0.0
C2 C+2 0.1461 0.0244 -0.016 1 0.0
H3 H+1 0.1419 0.2688 0.2389 1 0.0
K1 K+1 0.3438 0.1403 0.2959 1 0.0
